data_7157085
loop_
_publ_author_name
'Amiri, Kamran'
'Khosravi, Hormoz'
'Balalaie, Saeed'
'Golmohammadi, Farhad'
'Anwar, Muhammad U.'
'Al-Harrasi, Ahmed'

_publ_section_title
;
 Regio- and chemo-selective cyclization of allenic-Ugi products for the
 synthesis of 3-pyrroline skeletons.
;
_journal_issue 39
_journal_name_full 'Organic &amp; biomolecular chemistry'
_journal_page_first 8858
_journal_page_last 8870
_journal_paper_doi 10.1039/c9ob01963d
_journal_volume 17
_journal_year 2019
_chemical_formula_moiety 'C25 H26 Cl2 N2 O2'
_chemical_formula_sum 'C25 H26 Cl2 N2 O2'
_chemical_formula_weight 457.38
_space_group_crystal_system monoclinic
_space_group_IT_number 14
_space_group_name_Hall '-P 2yn'
_space_group_name_H-M_alt 'P 1 21/n 1'
_symmetry_space_group_name_Hall '-P 2yn'
_symmetry_space_group_name_H-M 'P 1 21/n 1'
_atom_sites_solution_hydrogens geom
_audit_creation_method SHELXL-2016/6
_audit_update_record
;
2019-03-19 deposited with the CCDC.    2019-09-18 downloaded from the CCDC.
;
_cell_angle_alpha 90
_cell_angle_beta 101.831(5)
_cell_angle_gamma 90
_cell_formula_units_Z 4
_cell_length_a 16.0878(15)
_cell_length_b 7.3312(8)
_cell_length_c 19.996(2)
_cell_measurement_reflns_used 9938
_cell_measurement_temperature 296(2)
_cell_measurement_theta_max 24.56
_cell_measurement_theta_min 2.97
_cell_volume 2308.3(4)
_computing_cell_refinement 'Bruker SAINT'
_computing_data_collection 'Bruker APEX2'
_computing_data_reduction 'Bruker SAINT'
_computing_molecular_graphics 'Bruker SHELXTL'
_computing_publication_material 'Bruker SHELXTL'
_computing_structure_refinement 'SHELXL-2014 (Sheldrick 2014)'
_computing_structure_solution 'SHELXS-97 (Sheldrick 2008)'
_diffrn_ambient_temperature 296(2)
_diffrn_measured_fraction_theta_full 0.997
_diffrn_measured_fraction_theta_max 0.997
_diffrn_measurement_device_type 'Bruker APEX-II CCD'
_diffrn_measurement_method '\f and \w scans'
_diffrn_radiation_type MoK\a
_diffrn_radiation_wavelength 0.71073
_diffrn_reflns_av_R_equivalents 0.0714
_diffrn_reflns_av_unetI/netI 0.0244
_diffrn_reflns_Laue_measured_fraction_full 0.997
_diffrn_reflns_Laue_measured_fraction_max 0.997
_diffrn_reflns_limit_h_max 19
_diffrn_reflns_limit_h_min -19
_diffrn_reflns_limit_k_max 8
_diffrn_reflns_limit_k_min -8
_diffrn_reflns_limit_l_max 23
_diffrn_reflns_limit_l_min -23
_diffrn_reflns_number 62396
_diffrn_reflns_point_group_measured_fraction_full 0.997
_diffrn_reflns_point_group_measured_fraction_max 0.997
_diffrn_reflns_theta_full 25.132
_diffrn_reflns_theta_max 25.132
_diffrn_reflns_theta_min 3.065
_exptl_absorpt_coefficient_mu 0.306
_exptl_absorpt_correction_T_max 0.7452
_exptl_absorpt_correction_T_min 0.7086
_exptl_absorpt_correction_type multi-scan
_exptl_absorpt_process_details sadabs
_exptl_crystal_colour colorless
_exptl_crystal_density_diffrn 1.316
_exptl_crystal_description plate
_exptl_crystal_F_000 960
_exptl_crystal_size_max 0.290
_exptl_crystal_size_mid 0.270
_exptl_crystal_size_min 0.060
_refine_diff_density_max 0.298
_refine_diff_density_min -0.465
_refine_diff_density_rms 0.050
_refine_ls_extinction_method none
_refine_ls_goodness_of_fit_ref 1.045
_refine_ls_hydrogen_treatment constr
_refine_ls_matrix_type full
_refine_ls_number_parameters 281
_refine_ls_number_reflns 4114
_refine_ls_number_restraints 0
_refine_ls_restrained_S_all 1.045
_refine_ls_R_factor_all 0.0687
_refine_ls_R_factor_gt 0.0457
_refine_ls_shift/su_max 0.000
_refine_ls_shift/su_mean 0.000
_refine_ls_structure_factor_coef Fsqd
_refine_ls_weighting_details 'w=1/[\s^2^(Fo^2^)+(0.0552P)^2^+1.4989P] where P=(Fo^2^+2Fc^2^)/3'
_refine_ls_weighting_scheme calc
_refine_ls_wR_factor_gt 0.1082
_refine_ls_wR_factor_ref 0.1252
_reflns_Friedel_coverage 0.000
_reflns_number_gt 3107
_reflns_number_total 4114
_reflns_threshold_expression 'I > 2\s(I)'
_cod_data_source_file c9ob01963d2.cif
_cod_data_source_block KAJ13T2_0ma_a
_cod_depositor_comments 'Adding full bibliography for 7157084--7157085.cif.'
_cod_database_code 7157085
_shelx_shelxl_version_number 2016/6
_shelx_space_group_comment
;
The symmetry employed for this shelxl refinement is uniquely defined
by the following loop, which should always be used as a source of
symmetry information in preference to the above space-group names.
They are only intended as comments.
;
_shelx_estimated_absorpt_t_min 0.917
_shelx_estimated_absorpt_t_max 0.982

loop_
_space_group_symop_operation_xyz
'x, y, z'
'-x+1/2, y+1/2, -z+1/2'
'-x, -y, -z'
'x-1/2, -y-1/2, z-1/2'

loop_
_atom_site_label
_atom_site_type_symbol
_atom_site_fract_x
_atom_site_fract_y
_atom_site_fract_z
_atom_site_U_iso_or_equiv
_atom_site_adp_type
_atom_site_occupancy
_atom_site_site_symmetry_order
_atom_site_calc_flag
_atom_site_refinement_flags_posn
_atom_site_refinement_flags_adp
Cl1 Cl 0.11770(6) 1.06540(15) 0.05535(6) 0.1067(4) Uani 1 1 d . .
O1 O 0.42792(9) 0.8714(2) 0.19565(8) 0.0393(4) Uani 1 1 d . .
N1 N 0.41932(10) 0.5658(2) 0.18012(9) 0.0313(4) Uani 1 1 d . .
C1 C 0.16508(15) 0.9038(4) 0.11407(14) 0.0523(7) Uani 1 1 d . .
O2 O 0.57856(11) 0.4119(2) 0.30254(8) 0.0506(4) Uani 1 1 d . .
Cl2 Cl 0.43176(4) 0.67136(11) 0.03803(3) 0.0586(2) Uani 1 1 d . .
N2 N 0.54844(12) 0.7120(3) 0.29718(9) 0.0400(5) Uani 1 1 d . .
H2 H 0.521937 0.796750 0.271654 0.048 Uiso 1 1 calc R U
C2 C 0.11621(15) 0.8055(4) 0.15016(15) 0.0556(7) Uani 1 1 d . .
H2A H 0.057966 0.825164 0.143295 0.067 Uiso 1 1 calc R U
C3 C 0.15475(16) 0.6781(4) 0.19637(14) 0.0534(7) Uani 1 1 d . .
H3 H 0.122438 0.611488 0.221355 0.064 Uiso 1 1 calc R U
C4 C 0.24083(15) 0.6476(4) 0.20619(12) 0.0452(6) Uani 1 1 d . .
H4 H 0.266240 0.560021 0.237419 0.054 Uiso 1 1 calc R U
C5 C 0.28974(13) 0.7472(3) 0.16968(11) 0.0334(5) Uani 1 1 d . .
C6 C 0.25167(14) 0.8774(3) 0.12390(12) 0.0415(5) Uani 1 1 d . .
H6 H 0.283997 0.946827 0.099794 0.050 Uiso 1 1 calc R U
C7 C 0.38498(13) 0.7318(3) 0.18282(11) 0.0320(5) Uani 1 1 d . .
C8 C 0.37065(15) 0.4036(3) 0.15030(13) 0.0424(6) Uani 1 1 d . .
H8A H 0.334880 0.357510 0.180089 0.051 Uiso 1 1 calc R U
H8B H 0.335722 0.430732 0.105829 0.051 Uiso 1 1 calc R U
C9 C 0.43887(16) 0.2734(3) 0.14481(13) 0.0444(6) Uani 1 1 d . .
H9 H 0.428336 0.156634 0.126936 0.053 Uiso 1 1 calc R U
C10 C 0.51575(15) 0.3372(3) 0.16738(12) 0.0389(5) Uani 1 1 d . .
C11 C 0.59728(18) 0.2402(4) 0.16842(15) 0.0570(7) Uani 1 1 d . .
H11A H 0.585821 0.116168 0.154116 0.085 Uiso 1 1 calc R U
H11B H 0.631137 0.242168 0.213927 0.085 Uiso 1 1 calc R U
H11C H 0.627486 0.299873 0.137889 0.085 Uiso 1 1 calc R U
C12 C 0.51278(12) 0.5336(3) 0.19157(11) 0.0310(5) Uani 1 1 d . .
C13 C 0.55025(13) 0.5469(3) 0.27008(11) 0.0337(5) Uani 1 1 d . .
C14 C 0.56244(13) 0.6560(3) 0.15068(11) 0.0321(5) Uani 1 1 d . .
C15 C 0.53385(14) 0.7156(3) 0.08413(11) 0.0376(5) Uani 1 1 d . .
C16 C 0.58541(17) 0.8125(3) 0.04917(13) 0.0485(6) Uani 1 1 d . .
H16 H 0.563934 0.853346 0.004971 0.058 Uiso 1 1 calc R U
C17 C 0.66806(17) 0.8482(4) 0.07977(15) 0.0537(7) Uani 1 1 d . .
H17 H 0.702807 0.912920 0.056307 0.064 Uiso 1 1 calc R U
C18 C 0.69935(16) 0.7886(4) 0.14476(14) 0.0501(6) Uani 1 1 d . .
H18 H 0.755530 0.811964 0.165539 0.060 Uiso 1 1 calc R U
C19 C 0.64728(14) 0.6935(3) 0.17960(12) 0.0411(5) Uani 1 1 d . .
H19 H 0.669509 0.653234 0.223740 0.049 Uiso 1 1 calc R U
C20 C 0.58817(14) 0.7589(4) 0.36694(12) 0.0419(6) Uani 1 1 d . .
H20 H 0.582482 0.655305 0.396657 0.050 Uiso 1 1 calc R U
C21 C 0.54513(15) 0.9230(4) 0.39058(14) 0.0543(7) Uani 1 1 d . .
H21A H 0.486033 0.894303 0.389590 0.065 Uiso 1 1 calc R U
H21B H 0.546839 1.023808 0.359478 0.065 Uiso 1 1 calc R U
C22 C 0.58780(18) 0.9796(5) 0.46226(15) 0.0690(9) Uani 1 1 d . .
H22A H 0.560224 1.087994 0.475101 0.083 Uiso 1 1 calc R U
H22B H 0.581492 0.883109 0.494029 0.083 Uiso 1 1 calc R U
C23 C 0.6804(2) 1.0180(6) 0.46697(18) 0.0924(13) Uani 1 1 d . .
H23A H 0.686646 1.123387 0.439052 0.111 Uiso 1 1 calc R U
H23B H 0.706719 1.046597 0.513905 0.111 Uiso 1 1 calc R U
C24 C 0.72455(18) 0.8583(7) 0.44352(17) 0.0976(14) Uani 1 1 d . .
H24A H 0.724458 0.757560 0.474943 0.117 Uiso 1 1 calc R U
H24B H 0.783183 0.890429 0.444084 0.117 Uiso 1 1 calc R U
C25 C 0.68217(15) 0.7986(5) 0.37217(14) 0.0655(9) Uani 1 1 d . .
H25A H 0.710122 0.689858 0.360072 0.079 Uiso 1 1 calc R U
H25B H 0.688511 0.893808 0.339893 0.079 Uiso 1 1 calc R U

loop_
_atom_site_aniso_label
_atom_site_aniso_U_11
_atom_site_aniso_U_22
_atom_site_aniso_U_33
_atom_site_aniso_U_23
_atom_site_aniso_U_13
_atom_site_aniso_U_12
Cl1 0.0704(6) 0.1040(8) 0.1380(9) 0.0533(7) 0.0035(5) 0.0416(5)
O1 0.0340(8) 0.0270(8) 0.0541(10) 0.0017(7) 0.0023(7) -0.0022(7)
N1 0.0276(9) 0.0254(9) 0.0391(10) 0.0001(8) 0.0029(7) -0.0033(7)
C1 0.0400(13) 0.0517(16) 0.0617(17) 0.0022(13) 0.0021(12) 0.0119(12)
O2 0.0602(11) 0.0454(10) 0.0430(10) 0.0087(8) 0.0028(8) 0.0105(9)
Cl2 0.0484(4) 0.0829(5) 0.0395(3) 0.0071(3) -0.0025(3) -0.0084(3)
N2 0.0408(10) 0.0401(11) 0.0340(10) -0.0037(9) -0.0042(8) 0.0051(9)
C2 0.0280(12) 0.0660(18) 0.0729(19) -0.0130(15) 0.0107(12) -0.0001(12)
C3 0.0416(14) 0.0637(18) 0.0594(17) -0.0051(14) 0.0210(12) -0.0125(13)
C4 0.0414(13) 0.0506(15) 0.0445(14) 0.0064(12) 0.0107(11) -0.0027(11)
C5 0.0292(11) 0.0344(12) 0.0360(12) -0.0020(10) 0.0052(9) -0.0006(9)
C6 0.0357(12) 0.0401(13) 0.0493(14) 0.0053(11) 0.0102(10) 0.0018(10)
C7 0.0316(11) 0.0317(12) 0.0316(11) 0.0043(9) 0.0036(9) -0.0010(9)
C8 0.0421(13) 0.0336(13) 0.0486(14) -0.0006(11) 0.0024(10) -0.0123(10)
C9 0.0613(16) 0.0239(12) 0.0469(14) -0.0031(10) 0.0088(12) -0.0067(11)
C10 0.0511(14) 0.0274(12) 0.0383(12) 0.0010(10) 0.0094(10) 0.0026(10)
C11 0.0625(17) 0.0425(15) 0.0682(18) -0.0050(13) 0.0189(14) 0.0152(13)
C12 0.0279(10) 0.0277(11) 0.0360(11) 0.0000(9) 0.0035(9) 0.0026(8)
C13 0.0287(11) 0.0354(13) 0.0368(12) 0.0015(10) 0.0064(9) 0.0020(9)
C14 0.0327(11) 0.0247(11) 0.0397(12) -0.0039(9) 0.0095(9) 0.0005(9)
C15 0.0410(12) 0.0345(12) 0.0372(12) -0.0012(10) 0.0080(10) 0.0001(10)
C16 0.0602(16) 0.0440(15) 0.0451(14) 0.0036(12) 0.0193(12) 0.0008(12)
C17 0.0581(16) 0.0477(16) 0.0643(18) 0.0002(13) 0.0335(14) -0.0072(13)
C18 0.0377(13) 0.0499(15) 0.0652(18) -0.0081(13) 0.0166(12) -0.0073(11)
C19 0.0353(12) 0.0438(14) 0.0438(13) -0.0021(11) 0.0072(10) -0.0007(10)
C20 0.0360(12) 0.0537(15) 0.0339(12) -0.0060(11) 0.0022(9) 0.0021(11)
C21 0.0364(13) 0.0715(19) 0.0542(16) -0.0173(14) 0.0078(11) 0.0025(12)
C22 0.0597(17) 0.091(2) 0.0599(18) -0.0316(17) 0.0204(14) -0.0077(16)
C23 0.0564(18) 0.148(4) 0.072(2) -0.054(2) 0.0100(16) -0.025(2)
C24 0.0389(16) 0.181(4) 0.065(2) -0.042(2) -0.0074(14) 0.011(2)
C25 0.0337(13) 0.108(3) 0.0518(16) -0.0221(16) 0.0013(11) 0.0110(15)

loop_
_atom_type_symbol
_atom_type_description
_atom_type_scat_dispersion_real
_atom_type_scat_dispersion_imag
_atom_type_scat_source
C C 0.0033 0.0016 'International Tables Vol C Tables 4.2.6.8 and 6.1.1.4'
H H 0.0000 0.0000 'International Tables Vol C Tables 4.2.6.8 and 6.1.1.4'
Cl Cl 0.1484 0.1585 'International Tables Vol C Tables 4.2.6.8 and 6.1.1.4'
N N 0.0061 0.0033 'International Tables Vol C Tables 4.2.6.8 and 6.1.1.4'
O O 0.0106 0.0060 'International Tables Vol C Tables 4.2.6.8 and 6.1.1.4'

loop_
_geom_angle_atom_site_label_1
_geom_angle_atom_site_label_2
_geom_angle_atom_site_label_3
_geom_angle
C7 N1 C8 123.81(17)
C7 N1 C12 123.15(17)
C8 N1 C12 111.61(16)
C2 C1 C6 121.4(2)
C2 C1 Cl1 119.7(2)
C6 C1 Cl1 119.0(2)
C13 N2 C20 124.4(2)
C13 N2 H2 117.8
C20 N2 H2 117.8
C3 C2 C1 118.9(2)
C3 C2 H2A 120.6
C1 C2 H2A 120.6
C2 C3 C4 120.7(2)
C2 C3 H3 119.7
C4 C3 H3 119.7
C3 C4 C5 120.2(2)
C3 C4 H4 119.9
C5 C4 H4 119.9
C6 C5 C4 119.5(2)
C6 C5 C7 117.81(19)
C4 C5 C7 122.4(2)
C5 C6 C1 119.4(2)
C5 C6 H6 120.3
C1 C6 H6 120.3
O1 C7 N1 122.96(19)
O1 C7 C5 118.78(19)
N1 C7 C5 118.26(18)
C9 C8 N1 102.08(18)
C9 C8 H8A 111.4
N1 C8 H8A 111.4
C9 C8 H8B 111.4
N1 C8 H8B 111.4
H8A C8 H8B 109.2
C10 C9 C8 114.0(2)
C10 C9 H9 123.0
C8 C9 H9 123.0
C9 C10 C11 126.9(2)
C9 C10 C12 110.9(2)
C11 C10 C12 122.1(2)
C10 C11 H11A 109.5
C10 C11 H11B 109.5
H11A C11 H11B 109.5
C10 C11 H11C 109.5
H11A C11 H11C 109.5
H11B C11 H11C 109.5
N1 C12 C10 101.35(17)
N1 C12 C14 116.21(17)
C10 C12 C14 109.17(17)
N1 C12 C13 108.23(16)
C10 C12 C13 110.27(17)
C14 C12 C13 111.14(17)
O2 C13 N2 124.0(2)
O2 C13 C12 120.6(2)
N2 C13 C12 115.44(19)
C15 C14 C19 116.1(2)
C15 C14 C12 125.87(19)
C19 C14 C12 117.62(19)
C16 C15 C14 122.1(2)
C16 C15 Cl2 115.20(19)
C14 C15 Cl2 122.73(17)
C17 C16 C15 120.0(2)
C17 C16 H16 120.0
C15 C16 H16 120.0
C18 C17 C16 119.9(2)
C18 C17 H17 120.1
C16 C17 H17 120.1
C17 C18 C19 119.8(2)
C17 C18 H18 120.1
C19 C18 H18 120.1
C18 C19 C14 122.2(2)
C18 C19 H19 118.9
C14 C19 H19 118.9
N2 C20 C21 110.46(19)
N2 C20 C25 110.28(19)
C21 C20 C25 109.8(2)
N2 C20 H20 108.8
C21 C20 H20 108.8
C25 C20 H20 108.8
C20 C21 C22 111.5(2)
C20 C21 H21A 109.3
C22 C21 H21A 109.3
C20 C21 H21B 109.3
C22 C21 H21B 109.3
H21A C21 H21B 108.0
C23 C22 C21 111.3(2)
C23 C22 H22A 109.4
C21 C22 H22A 109.4
C23 C22 H22B 109.4
C21 C22 H22B 109.4
H22A C22 H22B 108.0
C24 C23 C22 111.3(3)
C24 C23 H23A 109.4
C22 C23 H23A 109.4
C24 C23 H23B 109.4
C22 C23 H23B 109.4
H23A C23 H23B 108.0
C23 C24 C25 111.8(3)
C23 C24 H24A 109.3
C25 C24 H24A 109.3
C23 C24 H24B 109.3
C25 C24 H24B 109.3
H24A C24 H24B 107.9
C24 C25 C20 111.6(2)
C24 C25 H25A 109.3
C20 C25 H25A 109.3
C24 C25 H25B 109.3
C20 C25 H25B 109.3
H25A C25 H25B 108.0

loop_
_geom_bond_atom_site_label_1
_geom_bond_atom_site_label_2
_geom_bond_distance
Cl1 C1 1.731(3)
O1 C7 1.232(3)
N1 C7 1.343(3)
N1 C8 1.480(3)
N1 C12 1.492(3)
C1 C2 1.375(4)
C1 C6 1.380(3)
O2 C13 1.219(3)
Cl2 C15 1.741(2)
N2 C13 1.329(3)
N2 C20 1.452(3)
N2 H2 0.8600
C2 C3 1.370(4)
C2 H2A 0.9300
C3 C4 1.377(3)
C3 H3 0.9300
C4 C5 1.386(3)
C4 H4 0.9300
C5 C6 1.376(3)
C5 C7 1.505(3)
C6 H6 0.9300
C8 C9 1.476(3)
C8 H8A 0.9700
C8 H8B 0.9700
C9 C10 1.313(3)
C9 H9 0.9300
C10 C11 1.488(3)
C10 C12 1.523(3)
C11 H11A 0.9600
C11 H11B 0.9600
C11 H11C 0.9600
C12 C14 1.543(3)
C12 C13 1.565(3)
C14 C15 1.386(3)
C14 C19 1.396(3)
C15 C16 1.385(3)
C16 C17 1.370(4)
C16 H16 0.9300
C17 C18 1.366(4)
C17 H17 0.9300
C18 C19 1.383(3)
C18 H18 0.9300
C19 H19 0.9300
C20 C21 1.511(3)
C20 C25 1.523(3)
C20 H20 0.9800
C21 C22 1.515(4)
C21 H21A 0.9700
C21 H21B 0.9700
C22 C23 1.500(4)
C22 H22A 0.9700
C22 H22B 0.9700
C23 C24 1.494(5)
C23 H23A 0.9700
C23 H23B 0.9700
C24 C25 1.514(4)
C24 H24A 0.9700
C24 H24B 0.9700
C25 H25A 0.9700
C25 H25B 0.9700
